data_7044371
loop_
_publ_author_name
'Hau, Sam Chunkit'
'Mak, Thomas C. W.'

_publ_section_title
;
 Assembly of high-symmetry silver(I) alkyl-1,3-diynyl cluster complexes
 via core transformation
;
_journal_name_full 'Dalton Trans.'
_journal_paper_doi 10.1039/C7DT03406G
_journal_year 2017
_chemical_formula_moiety 'C120 H104 Ag4 P4, 10(O)'
_chemical_formula_sum 'C121 H107 Ag4 O9 P4'
_chemical_formula_weight 2260.42
_chemical_name_systematic
;
 ? 
;
_space_group_crystal_system monoclinic
_space_group_IT_number 13
_space_group_name_Hall '-P 2yac'
_space_group_name_H-M_alt 'P 1 2/n 1'
_symmetry_space_group_name_Hall '-P 2yac'
_symmetry_space_group_name_H-M 'P 1 2/n 1'
_atom_sites_solution_hydrogens geom
_audit_creation_date 2017-09-26
_audit_creation_method
;
Olex2 1.2
(compiled 2017.08.10 svn.r3458 for OlexSys, GUI svn.r5381)
;
_audit_update_record
;
2017-09-26 deposited with the CCDC.
2017-09-29 downloaded from the CCDC.
;
_cell_angle_alpha 90
_cell_angle_beta 101.531(2)
_cell_angle_gamma 90
_cell_formula_units_Z 2
_cell_length_a 16.8050(19)
_cell_length_b 21.229(3)
_cell_length_c 16.9004(19)
_cell_measurement_reflns_used 9669
_cell_measurement_temperature 173(2)
_cell_measurement_theta_max 27.174
_cell_measurement_theta_min 2.283
_cell_volume 5907.6(13)
_computing_cell_refinement 'SAINT v7.68A (Bruker, 2009)'
_computing_data_collection APEX2(Bruker,2003)
_computing_data_reduction 'SAINT v7.68A (Bruker, 2009)'
_computing_molecular_graphics 'Olex2 (Dolomanov et al., 2009)'
_computing_publication_material 'Olex2 (Dolomanov et al., 2009)'
_computing_structure_refinement 'ShelXL (Sheldrick, 2015)'
_computing_structure_solution 'SHELXS-97 (Sheldrick, 1997)'
_diffrn_ambient_temperature 173.15
_diffrn_measured_fraction_theta_full 0.994
_diffrn_measured_fraction_theta_max 0.994
_diffrn_measurement_device_type 'Bruker APEX-II CCD'
_diffrn_measurement_method '\f and \w scans'
_diffrn_radiation_monochromator graphite
_diffrn_radiation_type MoK\a
_diffrn_radiation_wavelength 0.71073
_diffrn_reflns_av_R_equivalents 0.1258
_diffrn_reflns_av_unetI/netI 0.0583
_diffrn_reflns_Laue_measured_fraction_full 0.994
_diffrn_reflns_Laue_measured_fraction_max 0.994
_diffrn_reflns_limit_h_max 20
_diffrn_reflns_limit_h_min -20
_diffrn_reflns_limit_k_max 25
_diffrn_reflns_limit_k_min -25
_diffrn_reflns_limit_l_max 20
_diffrn_reflns_limit_l_min -20
_diffrn_reflns_number 119413
_diffrn_reflns_point_group_measured_fraction_full 0.994
_diffrn_reflns_point_group_measured_fraction_max 0.994
_diffrn_reflns_theta_full 25.242
_diffrn_reflns_theta_max 25.249
_diffrn_reflns_theta_min 1.911
_diffrn_standards_number 0
_exptl_absorpt_coefficient_mu 0.759
_exptl_absorpt_correction_T_max 0.8042
_exptl_absorpt_correction_T_min 0.7026
_exptl_absorpt_correction_type none
_exptl_crystal_colour colorless
_exptl_crystal_density_diffrn 1.271
_exptl_crystal_density_method 'not measured'
_exptl_crystal_description block
_exptl_crystal_F_000 2306
_exptl_crystal_size_max 0.5
_exptl_crystal_size_mid 0.4
_exptl_crystal_size_min 0.3
_refine_diff_density_max 1.522
_refine_diff_density_min -0.819
_refine_diff_density_rms 0.141
_refine_ls_extinction_method none
_refine_ls_goodness_of_fit_ref 1.056
_refine_ls_hydrogen_treatment constr
_refine_ls_matrix_type full
_refine_ls_number_parameters 613
_refine_ls_number_reflns 10655
_refine_ls_number_restraints 37
_refine_ls_restrained_S_all 1.064
_refine_ls_R_factor_all 0.0913
_refine_ls_R_factor_gt 0.0649
_refine_ls_shift/su_max 0.011
_refine_ls_shift/su_mean 0.000
_refine_ls_structure_factor_coef Fsqd
_refine_ls_weighting_details 'w=1/[\s^2^(Fo^2^)+(0.1133P)^2^+17.4564P] where P=(Fo^2^+2Fc^2^)/3'
_refine_ls_weighting_scheme calc
_refine_ls_wR_factor_gt 0.1763
_refine_ls_wR_factor_ref 0.2065
_reflns_Friedel_coverage 0.000
_reflns_number_gt 7772
_reflns_number_total 10655
_reflns_threshold_expression 'I > 2\s(I)'
_cod_data_source_file c7dt03406g2.cif
_cod_data_source_block 7
_cod_original_cell_volume 5907.5(12)
_cod_database_code 7044371
_shelx_shelxl_version_number 2014/7
_shelx_space_group_comment
;
The symmetry employed for this shelxl refinement is uniquely defined
by the following loop, which should always be used as a source of
symmetry information in preference to the above space-group names.
They are only intended as comments.
;
_shelx_estimated_absorpt_t_max 0.804
_shelx_estimated_absorpt_t_min 0.703
_olex2_refinement_description
;
1. Fixed Uiso
 At 1.2 times of:
  All C(H) groups, All C(H,H) groups
2. Rigid bond restraints
 C9, C10
 with sigma for 1-2 distances of 0.0005 and sigma for 1-3 distances of 0.0005
3. Uiso/Uaniso restraints and constraints
Uanis(C10) \\sim Ueq, Uanis(C11) \\sim Ueq, Uanis(C21) \\sim Ueq, Uanis(O7W)
\\sim Ueq, Uanis(O3W') \\sim Ueq, Uanis(O5W) \\sim Ueq: with sigma of 0.01 and
sigma for terminal atoms of 0.02
4. Others
 Sof(O3W')=1-FVAR(1)
 Sof(O3W)=FVAR(1)
 Fixed Sof: O6W(0.5) O7W(0.5) O4W(0.5) O5W(0.5)
5.a Free rotating group:
 Ag1(Ag2,P1,P2,C1,C2,C3,C4,C5,C6,C7)
5.b Ternary CH refined with riding coordinates:
 C7(H7), C19(H19)
5.c Secondary CH2 refined with riding coordinates:
 C8(H8A,H8B), C9(H9A,H9B), C10(H10A,H10B), C11(H11A,H11B), C12(H12A,H12B),
 C20(H20A,H20B), C21(H21A,H21B), C22(H22A,H22B), C23(H23A,H23B), C24(H24A,H24B)
5.d Aromatic/amide H refined with riding coordinates:
 C26(H26), C27(H27), C28(H28), C29(H29), C30(H30), C32(H32), C33(H33),
 C34(H34), C35(H35), C36(H36), C38(H38), C39(H39), C40(H40), C41(H41), C42(H42),
  C44(H44), C45(H45), C46(H46), C47(H47), C48(H48), C50(H50), C51(H51),
 C52(H52), C53(H53), C54(H54), C56(H56), C57(H57), C58(H58), C59(H59), C60(H60)
;
_olex2_submission_special_instructions 'No special instructions were received'

loop_
_space_group_symop_operation_xyz
'x, y, z'
'-x+1/2, y, -z+1/2'
'-x, -y, -z'
'x-1/2, -y, z-1/2'

loop_
_atom_site_label
_atom_site_type_symbol
_atom_site_fract_x
_atom_site_fract_y
_atom_site_fract_z
_atom_site_U_iso_or_equiv
_atom_site_adp_type
_atom_site_occupancy
_atom_site_site_symmetry_order
_atom_site_calc_flag
_atom_site_refinement_flags_posn
_atom_site_refinement_flags_adp
_atom_site_refinement_flags_occupancy
_atom_site_disorder_assembly
_atom_site_disorder_group
Ag1 Ag 0.78983(2) 0.29847(2) 0.09874(2) 0.03268(16) Uani 1 1 d . . . . .
Ag2 Ag 0.66646(2) 0.29749(2) 0.20722(2) 0.03743(16) Uani 1 1 d G . . . .
P1 P 0.88795(4) 0.37887(3) 0.06389(4) 0.0300(3) Uani 1 1 d G . . . .
P2 P 0.71940(5) 0.22424(4) -0.00878(4) 0.0367(4) Uani 1 1 d G . . . .
C1 C 0.68399(3) 0.36673(2) 0.12508(3) 0.0426(15) Uani 1 1 d G . . . .
C2 C 0.66626(5) 0.41497(3) 0.08661(5) 0.0428(15) Uani 1 1 d G . . . .
C3 C 0.64379(7) 0.47080(4) 0.04552(7) 0.0474(16) Uani 1 1 d G . . . .
C4 C 0.62134(8) 0.51933(5) 0.01092(9) 0.0529(18) Uani 1 1 d G . . . .
C5 C 0.59814(11) 0.57465(6) -0.02928(11) 0.0512(17) Uani 1 1 d G . . . .
C6 C 0.57767(12) 0.62256(7) -0.06541(13) 0.0555(18) Uani 1 1 d G . . . .
C7 C 0.54900(15) 0.67949(8) -0.11176(15) 0.071(2) Uani 1 1 d G . . . .
H7 H 0.4884 0.6769 -0.1233 0.086 Uiso 1 1 calc R . . . .
C8 C 0.5723(9) 0.6803(6) -0.1904(7) 0.106(4) Uani 1 1 d . . . . .
H8A H 0.5401 0.7121 -0.2258 0.127 Uiso 1 1 calc R . . . .
H8B H 0.5621 0.6385 -0.2166 0.127 Uiso 1 1 calc R . . . .
C9 C 0.6617(10) 0.6962(8) -0.1773(10) 0.134(4) Uani 1 1 d . U . . .
H9A H 0.6790 0.6973 -0.2299 0.161 Uiso 1 1 calc R . . . .
H9B H 0.6937 0.6632 -0.1436 0.161 Uiso 1 1 calc R . . . .
C10 C 0.6795(13) 0.7658(11) -0.1318(14) 0.190(7) Uani 1 1 d . U . . .
H10A H 0.7381 0.7762 -0.1214 0.228 Uiso 1 1 calc R . . . .
H10B H 0.6489 0.7997 -0.1650 0.228 Uiso 1 1 calc R . . . .
C11 C 0.6508(13) 0.7575(10) -0.0554(13) 0.175(7) Uani 1 1 d . U . . .
H11A H 0.6853 0.7256 -0.0221 0.209 Uiso 1 1 calc R . . . .
H11B H 0.6577 0.7977 -0.0252 0.209 Uiso 1 1 calc R . . . .
C12 C 0.5697(10) 0.7386(5) -0.0656(8) 0.117(4) Uani 1 1 d . . . . .
H12A H 0.5350 0.7728 -0.0936 0.141 Uiso 1 1 calc R . . . .
H12B H 0.5561 0.7334 -0.0117 0.141 Uiso 1 1 calc R . . . .
C13 C 0.6295(4) 0.2345(3) 0.2864(4) 0.0417(14) Uani 1 1 d . . . . .
C14 C 0.5935(4) 0.1972(3) 0.3210(4) 0.0425(15) Uani 1 1 d . . . . .
C15 C 0.5486(5) 0.1582(3) 0.3591(4) 0.058(2) Uani 1 1 d . . . . .
C16 C 0.5060(6) 0.1271(4) 0.3933(5) 0.072(3) Uani 1 1 d . . . . .
C17 C 0.4572(7) 0.0932(4) 0.4347(6) 0.086(3) Uani 1 1 d . . . . .
C18 C 0.4144(9) 0.0644(5) 0.4716(7) 0.111(5) Uani 1 1 d . . . . .
C19 C 0.3590(9) 0.0306(6) 0.5162(8) 0.113(5) Uani 1 1 d . . . . .
H19 H 0.3513 -0.0140 0.4972 0.136 Uiso 1 1 calc R . . . .
C20 C 0.3975(9) 0.0326(7) 0.6080(9) 0.131(5) Uani 1 1 d . . . . .
H20A H 0.4496 0.0093 0.6187 0.157 Uiso 1 1 calc R . . . .
H20B H 0.4082 0.0767 0.6260 0.157 Uiso 1 1 calc R . . . .
C21 C 0.3367(9) 0.0016(8) 0.6539(9) 0.134(5) Uani 1 1 d . U . . .
H21A H 0.3313 -0.0437 0.6398 0.161 Uiso 1 1 calc R . . . .
H21B H 0.3581 0.0049 0.7127 0.161 Uiso 1 1 calc R . . . .
C22 C 0.2549(8) 0.0321(6) 0.6339(8) 0.110(4) Uani 1 1 d . . . . .
H22A H 0.2171 0.0080 0.6604 0.132 Uiso 1 1 calc R . . . .
H22B H 0.2592 0.0751 0.6570 0.132 Uiso 1 1 calc R . . . .
C23 C 0.2208(8) 0.0364(10) 0.5497(9) 0.156(7) Uani 1 1 d . . . . .
H23A H 0.1705 0.0618 0.5425 0.187 Uiso 1 1 calc R . . . .
H23B H 0.2055 -0.0064 0.5288 0.187 Uiso 1 1 calc R . . . .
C24 C 0.2774(8) 0.0656(10) 0.4997(9) 0.167(8) Uani 1 1 d . . . . .
H24A H 0.2863 0.1106 0.5139 0.200 Uiso 1 1 calc R . . . .
H24B H 0.2524 0.0627 0.4415 0.200 Uiso 1 1 calc R . . . .
C25 C 0.9402(3) 0.4295(3) 0.1458(3) 0.0323(12) Uani 1 1 d . . . . .
C26 C 1.0160(4) 0.4572(3) 0.1444(4) 0.0396(14) Uani 1 1 d . . . . .
H26 H 1.0401 0.4512 0.0987 0.048 Uiso 1 1 calc R . . . .
C27 C 1.0555(4) 0.4925(3) 0.2077(4) 0.0464(16) Uani 1 1 d . . . . .
H27 H 1.1058 0.5118 0.2047 0.056 Uiso 1 1 calc R . . . .
C28 C 1.0232(5) 0.5006(4) 0.2759(4) 0.0525(18) Uani 1 1 d . . . . .
H28 H 1.0522 0.5235 0.3208 0.063 Uiso 1 1 calc R . . . .
C29 C 0.9475(5) 0.4746(3) 0.2781(4) 0.0542(19) Uani 1 1 d . . . . .
H29 H 0.9233 0.4819 0.3235 0.065 Uiso 1 1 calc R . . . .
C30 C 0.9072(4) 0.4382(3) 0.2143(4) 0.0486(16) Uani 1 1 d . . . . .
H30 H 0.8569 0.4190 0.2174 0.058 Uiso 1 1 calc R . . . .
C31 C 0.8362(3) 0.4335(3) -0.0136(3) 0.0302(12) Uani 1 1 d . . . . .
C32 C 0.8421(4) 0.4989(3) -0.0054(4) 0.0365(13) Uani 1 1 d . . . . .
H32 H 0.8755 0.5169 0.0411 0.044 Uiso 1 1 calc R . . . .
C33 C 0.7987(4) 0.5376(3) -0.0656(4) 0.0464(16) Uani 1 1 d . . . . .
H33 H 0.8035 0.5821 -0.0604 0.056 Uiso 1 1 calc R . . . .
C34 C 0.7487(4) 0.5118(3) -0.1331(4) 0.0474(16) Uani 1 1 d . . . . .
H34 H 0.7192 0.5384 -0.1738 0.057 Uiso 1 1 calc R . . . .
C35 C 0.7422(4) 0.4473(4) -0.1405(4) 0.0465(16) Uani 1 1 d . . . . .
H35 H 0.7077 0.4296 -0.1866 0.056 Uiso 1 1 calc R . . . .
C36 C 0.7855(4) 0.4076(3) -0.0814(4) 0.0394(14) Uani 1 1 d . . . . .
H36 H 0.7806 0.3632 -0.0873 0.047 Uiso 1 1 calc R . . . .
C37 C 0.9732(4) 0.3476(3) 0.0232(4) 0.0357(13) Uani 1 1 d . . . . .
C38 C 1.0192(4) 0.3004(3) 0.0666(5) 0.0535(18) Uani 1 1 d . . . . .
H38 H 1.0054 0.2855 0.1152 0.064 Uiso 1 1 calc R . . . .
C39 C 1.0856(5) 0.2744(4) 0.0403(6) 0.076(3) Uani 1 1 d . . . . .
H39 H 1.1159 0.2414 0.0701 0.091 Uiso 1 1 calc R . . . .
C40 C 1.1070(5) 0.2969(4) -0.0292(6) 0.071(2) Uani 1 1 d . . . . .
H40 H 1.1529 0.2799 -0.0467 0.085 Uiso 1 1 calc R . . . .
C41 C 1.0616(5) 0.3441(5) -0.0733(5) 0.065(2) Uani 1 1 d . . . . .
H41 H 1.0761 0.3588 -0.1217 0.078 Uiso 1 1 calc R . . . .
C42 C 0.9950(4) 0.3705(3) -0.0479(4) 0.0438(15) Uani 1 1 d . . . . .
H42 H 0.9648 0.4034 -0.0780 0.053 Uiso 1 1 calc R . . . .
C43 C 0.6510(4) 0.1674(3) 0.0236(4) 0.0450(15) Uani 1 1 d . . . . .
C44 C 0.6661(5) 0.1490(3) 0.1039(5) 0.0538(19) Uani 1 1 d . . . . .
H44 H 0.7111 0.1662 0.1407 0.065 Uiso 1 1 calc R . . . .
C45 C 0.6154(7) 0.1050(4) 0.1311(6) 0.084(3) Uani 1 1 d . . . . .
H45 H 0.6251 0.0923 0.1860 0.101 Uiso 1 1 calc R . . . .
C46 C 0.5487(7) 0.0799(4) 0.0741(9) 0.097(4) Uani 1 1 d . . . . .
H46 H 0.5130 0.0505 0.0914 0.116 Uiso 1 1 calc R . . . .
C47 C 0.5360(6) 0.0975(5) -0.0038(8) 0.088(3) Uani 1 1 d . . . . .
H47 H 0.4925 0.0787 -0.0410 0.105 Uiso 1 1 calc R . . . .
C48 C 0.5832(5) 0.1412(4) -0.0314(6) 0.066(2) Uani 1 1 d . . . . .
H48 H 0.5714 0.1540 -0.0864 0.079 Uiso 1 1 calc R . . . .
C49 C 0.6518(4) 0.2657(3) -0.0921(4) 0.0463(16) Uani 1 1 d . . . . .
C50 C 0.5935(5) 0.3059(3) -0.0701(5) 0.0538(18) Uani 1 1 d . . . . .
H50 H 0.5887 0.3090 -0.0152 0.065 Uiso 1 1 calc R . . . .
C51 C 0.5436(6) 0.3408(4) -0.1281(5) 0.077(3) Uani 1 1 d . . . . .
H51 H 0.5039 0.3678 -0.1133 0.092 Uiso 1 1 calc R . . . .
C52 C 0.5508(7) 0.3367(4) -0.2079(5) 0.085(3) Uani 1 1 d . . . . .
H52 H 0.5166 0.3614 -0.2476 0.103 Uiso 1 1 calc R . . . .
C53 C 0.6057(8) 0.2981(5) -0.2298(5) 0.088(3) Uani 1 1 d . . . . .
H53 H 0.6090 0.2951 -0.2852 0.105 Uiso 1 1 calc R . . . .
C54 C 0.6585(6) 0.2620(4) -0.1723(4) 0.065(2) Uani 1 1 d . . . . .
H54 H 0.6981 0.2355 -0.1882 0.078 Uiso 1 1 calc R . . . .
C55 C 0.7855(4) 0.1786(3) -0.0608(4) 0.0405(14) Uani 1 1 d . . . . .
C56 C 0.8619(5) 0.2024(4) -0.0613(5) 0.063(2) Uani 1 1 d . . . . .
H56 H 0.8791 0.2398 -0.0320 0.075 Uiso 1 1 calc R . . . .
C57 C 0.9141(6) 0.1728(5) -0.1037(6) 0.078(3) Uani 1 1 d . . . . .
H57 H 0.9661 0.1903 -0.1039 0.094 Uiso 1 1 calc R . . . .
C58 C 0.8906(6) 0.1181(5) -0.1454(5) 0.077(3) Uani 1 1 d . . . . .
H58 H 0.9255 0.0981 -0.1755 0.092 Uiso 1 1 calc R . . . .
C59 C 0.8156(6) 0.0928(4) -0.1430(6) 0.078(3) Uani 1 1 d . . . . .
H59 H 0.8000 0.0540 -0.1695 0.094 Uiso 1 1 calc R . . . .
C60 C 0.7630(5) 0.1229(4) -0.1026(5) 0.066(2) Uani 1 1 d . . . . .
H60 H 0.7108 0.1055 -0.1034 0.079 Uiso 1 1 calc R . . . .
O6W O 1.0733(11) 0.1426(8) -0.2784(10) 0.116(5) Uiso 0.5 1 d . . P . .
O1W O 0.6063(4) 0.0007(3) 0.8210(3) 0.082(2) Uani 1 1 d . . . . .
O7W O 1.1107(12) 0.2074(8) -0.2058(12) 0.126(6) Uani 0.5 1 d . U P . .
O2W O 0.7104(5) -0.0821(4) 0.7594(4) 0.106(2) Uani 1 1 d . . . . .
O3W O 1.260(2) 0.4268(17) -0.199(2) 0.062(15) Uiso 0.16(2) 1 d . U P A 1
O3W' O 1.2257(9) 0.3961(6) -0.1734(7) 0.147(5) Uani 0.84(2) 1 d . U P A 2
O4W O 0.4708(10) 0.0463(6) 0.7823(7) 0.095(4) Uani 0.5 1 d . . P . .
O5W O 1.1682(16) 0.1958(11) -0.3561(10) 0.156(8) Uani 0.5 1 d . U P . .

loop_
_atom_site_aniso_label
_atom_site_aniso_U_11
_atom_site_aniso_U_22
_atom_site_aniso_U_33
_atom_site_aniso_U_23
_atom_site_aniso_U_13
_atom_site_aniso_U_12
Ag1 0.0345(3) 0.0347(3) 0.0293(3) 0.00112(17) 0.00761(18) -0.00486(18)
Ag2 0.0351(3) 0.0445(3) 0.0339(3) 0.00113(18) 0.0097(2) -0.00234(19)
P1 0.0282(7) 0.0362(8) 0.0248(7) 0.0031(6) 0.0037(6) -0.0046(6)
P2 0.0401(9) 0.0390(8) 0.0304(8) -0.0025(6) 0.0056(6) -0.0071(7)
C1 0.044(4) 0.048(4) 0.039(3) 0.000(3) 0.015(3) 0.001(3)
C2 0.042(4) 0.056(4) 0.036(3) 0.001(3) 0.020(3) 0.007(3)
C3 0.053(4) 0.059(4) 0.036(3) 0.008(3) 0.022(3) -0.001(3)
C4 0.059(5) 0.060(5) 0.047(4) 0.010(3) 0.026(3) 0.009(4)
C5 0.049(4) 0.063(5) 0.044(4) 0.008(3) 0.015(3) 0.006(3)
C6 0.052(4) 0.058(5) 0.056(4) 0.007(4) 0.011(3) -0.002(4)
C7 0.078(6) 0.056(5) 0.076(6) 0.016(4) 0.005(5) -0.001(4)
C8 0.158(13) 0.074(7) 0.083(7) 0.014(6) 0.019(8) 0.002(7)
C9 0.119(11) 0.165(9) 0.137(12) 0.056(7) 0.065(9) 0.067(9)
C10 0.165(10) 0.204(9) 0.204(11) 0.018(8) 0.048(9) -0.021(9)
C11 0.173(10) 0.164(10) 0.181(10) -0.026(8) 0.020(8) -0.035(8)
C12 0.168(14) 0.072(7) 0.121(10) -0.015(7) 0.053(10) -0.006(8)
C13 0.039(4) 0.048(4) 0.038(3) -0.008(3) 0.008(3) -0.001(3)
C14 0.050(4) 0.043(4) 0.038(3) -0.009(3) 0.017(3) -0.009(3)
C15 0.080(5) 0.050(4) 0.052(4) -0.008(3) 0.032(4) -0.012(4)
C16 0.107(7) 0.049(4) 0.077(6) -0.003(4) 0.057(5) -0.021(5)
C17 0.116(8) 0.070(6) 0.090(7) -0.025(5) 0.066(6) -0.039(6)
C18 0.176(12) 0.073(6) 0.116(9) -0.021(6) 0.110(9) -0.044(7)
C19 0.140(11) 0.097(8) 0.134(10) -0.050(7) 0.101(9) -0.058(8)
C20 0.141(11) 0.137(11) 0.141(12) 0.068(10) 0.092(10) 0.025(9)
C21 0.143(9) 0.144(8) 0.133(8) 0.036(7) 0.072(7) -0.014(7)
C22 0.119(10) 0.122(10) 0.112(10) -0.001(7) 0.075(8) -0.020(8)
C23 0.088(9) 0.28(2) 0.104(10) 0.038(12) 0.027(7) -0.061(11)
C24 0.091(9) 0.28(2) 0.118(11) 0.104(13) -0.003(8) -0.065(12)
C25 0.034(3) 0.033(3) 0.030(3) 0.002(2) 0.005(2) -0.005(2)
C26 0.038(3) 0.053(4) 0.028(3) -0.003(3) 0.009(3) -0.011(3)
C27 0.038(4) 0.059(4) 0.041(4) 0.006(3) 0.003(3) -0.015(3)
C28 0.064(5) 0.057(4) 0.035(4) -0.010(3) 0.008(3) -0.022(4)
C29 0.069(5) 0.057(4) 0.044(4) -0.016(3) 0.027(3) -0.024(4)
C30 0.047(4) 0.052(4) 0.052(4) -0.006(3) 0.022(3) -0.017(3)
C31 0.025(3) 0.042(3) 0.025(3) 0.005(2) 0.007(2) -0.002(2)
C32 0.035(3) 0.040(3) 0.035(3) 0.005(3) 0.009(3) -0.003(3)
C33 0.041(4) 0.045(4) 0.054(4) 0.014(3) 0.012(3) 0.002(3)
C34 0.045(4) 0.062(5) 0.037(3) 0.018(3) 0.009(3) 0.013(3)
C35 0.041(4) 0.068(5) 0.030(3) 0.004(3) 0.005(3) 0.002(3)
C36 0.039(3) 0.043(3) 0.036(3) 0.003(3) 0.007(3) -0.005(3)
C37 0.035(3) 0.038(3) 0.034(3) 0.001(2) 0.007(2) -0.004(3)
C38 0.043(4) 0.057(4) 0.061(5) 0.014(3) 0.015(3) 0.005(3)
C39 0.051(5) 0.069(5) 0.105(7) 0.012(5) 0.012(5) 0.021(4)
C40 0.048(5) 0.089(7) 0.079(6) -0.018(5) 0.021(4) 0.007(4)
C41 0.048(4) 0.102(7) 0.048(4) -0.011(4) 0.014(3) -0.002(4)
C42 0.042(4) 0.062(4) 0.030(3) 0.003(3) 0.014(3) 0.003(3)
C43 0.048(4) 0.036(3) 0.055(4) -0.004(3) 0.022(3) -0.006(3)
C44 0.075(5) 0.036(4) 0.059(4) -0.007(3) 0.036(4) -0.010(3)
C45 0.128(9) 0.056(5) 0.089(7) 0.001(5) 0.071(7) -0.010(6)
C46 0.099(8) 0.056(5) 0.162(11) -0.023(6) 0.092(8) -0.031(5)
C47 0.069(6) 0.073(6) 0.131(10) -0.026(6) 0.042(6) -0.036(5)
C48 0.056(5) 0.057(5) 0.083(6) -0.015(4) 0.014(4) -0.018(4)
C49 0.050(4) 0.047(4) 0.037(3) -0.003(3) -0.003(3) -0.009(3)
C50 0.055(4) 0.055(4) 0.047(4) 0.002(3) -0.001(3) -0.003(3)
C51 0.084(6) 0.063(5) 0.069(6) -0.007(4) -0.019(5) 0.017(5)
C52 0.121(9) 0.063(6) 0.052(5) 0.000(4) -0.031(5) 0.018(6)
C53 0.128(9) 0.088(7) 0.034(4) -0.006(4) -0.014(5) 0.005(6)
C54 0.081(6) 0.070(5) 0.039(4) -0.002(4) 0.002(4) 0.007(4)
C55 0.046(4) 0.041(3) 0.034(3) 0.002(3) 0.009(3) -0.001(3)
C56 0.059(5) 0.060(5) 0.073(5) -0.013(4) 0.022(4) -0.008(4)
C57 0.066(6) 0.087(7) 0.090(7) -0.010(5) 0.038(5) -0.004(5)
C58 0.089(7) 0.088(7) 0.061(5) 0.001(5) 0.035(5) 0.025(5)
C59 0.098(7) 0.065(5) 0.081(6) -0.028(5) 0.039(5) -0.007(5)
C60 0.071(5) 0.056(5) 0.074(5) -0.026(4) 0.023(4) -0.010(4)
O1W 0.103(5) 0.099(4) 0.051(3) 0.004(3) 0.028(3) -0.075(4)
O7W 0.148(13) 0.124(11) 0.131(12) 0.019(9) 0.088(11) 0.049(9)
O2W 0.136(7) 0.112(6) 0.084(5) 0.018(4) 0.049(5) -0.001(5)
O3W' 0.212(11) 0.153(10) 0.107(7) -0.060(6) 0.108(7) -0.088(9)
O4W 0.164(14) 0.084(9) 0.047(7) 0.008(6) 0.049(8) -0.010(9)
O5W 0.204(16) 0.198(16) 0.055(8) -0.022(9) -0.006(10) 0.055(13)

loop_
_atom_type_symbol
_atom_type_description
_atom_type_scat_dispersion_real
_atom_type_scat_dispersion_imag
_atom_type_scat_source
C C 0.0033 0.0016 'International Tables Vol C Tables 4.2.6.8 and 6.1.1.4'
H H 0.0000 0.0000 'International Tables Vol C Tables 4.2.6.8 and 6.1.1.4'
P P 0.1023 0.0942 'International Tables Vol C Tables 4.2.6.8 and 6.1.1.4'
Ag Ag -0.8971 1.1015 'International Tables Vol C Tables 4.2.6.8 and 6.1.1.4'
O O 0.0106 0.0060 'International Tables Vol C Tables 4.2.6.8 and 6.1.1.4'

loop_
_geom_angle_atom_site_label_1
_geom_angle_atom_site_label_2
_geom_angle_atom_site_label_3
_geom_angle
_geom_angle_site_symmetry_1
_geom_angle_site_symmetry_3
Ag2 Ag1 Ag2 55.0 . 2_655
P1 Ag1 Ag2 134.8 . .
P1 Ag1 Ag2 102.5 . 2_655
P1 Ag1 C13 105.50(15) . 2_655
P2 Ag1 Ag2 135.4 . 2_655
P2 Ag1 Ag2 98.8 . .
P2 Ag1 P1 119.4 . .
P2 Ag1 C13 108.72(16) . 2_655
C1 Ag1 Ag2 80.9 . 2_655
C1 Ag1 Ag2 43.2 . .
C1 Ag1 P1 100.2 . .
C1 Ag1 P2 104.6 . .
C1 Ag1 C13 118.96(15) . 2_655
C13 Ag1 Ag2 81.85(14) 2_655 .
C13 Ag1 Ag2 40.11(15) 2_655 2_655
Ag1 Ag2 Ag1 124.9 . 2_655
Ag2 Ag2 Ag1 59.2 2_655 2_655
Ag2 Ag2 Ag1 65.7 2_655 .
C1 Ag2 Ag1 52.2 . .
C1 Ag2 Ag1 129.9 . 2_655
C1 Ag2 Ag2 94.6 . 2_655
C13 Ag2 Ag1 51.84(17) . 2_655
C13 Ag2 Ag1 136.44(18) . .
C13 Ag2 Ag2 93.63(18) . 2_655
C13 Ag2 C1 170.44(18) . .
C25 P1 Ag1 117.21(17) . .
C25 P1 C31 104.8(3) . .
C25 P1 C37 101.7(3) . .
C31 P1 Ag1 110.84(17) . .
C31 P1 C37 104.8(2) . .
C37 P1 Ag1 116.04(19) . .
C43 P2 Ag1 115.5(2) . .
C43 P2 C49 102.5(3) . .
C43 P2 C55 105.9(3) . .
C49 P2 Ag1 112.4(2) . .
C55 P2 Ag1 115.9(2) . .
C55 P2 C49 103.1(3) . .
Ag2 C1 Ag1 84.6 . .
C2 C1 Ag1 121.3 . .
C2 C1 Ag2 153.8 . .
C1 C2 C3 177.2 . .
C4 C3 C2 177.3 . .
C3 C4 C5 178.1 . .
C6 C5 C4 179.1 . .
C5 C6 C7 177.1 . .
C6 C7 H7 105.8 . .
C6 C7 C12 113.5(6) . .
C8 C7 C6 112.1(5) . .
C8 C7 H7 105.8 . .
C8 C7 C12 113.1(7) . .
C12 C7 H7 105.8 . .
C7 C8 H8A 110.1 . .
C7 C8 H8B 110.1 . .
C7 C8 C9 108.0(10) . .
H8A C8 H8B 108.4 . .
C9 C8 H8A 110.1 . .
C9 C8 H8B 110.1 . .
C8 C9 H9A 109.6 . .
C8 C9 H9B 109.6 . .
C8 C9 C10 110.3(12) . .
H9A C9 H9B 108.1 . .
C10 C9 H9A 109.6 . .
C10 C9 H9B 109.6 . .
C9 C10 H10A 111.0 . .
C9 C10 H10B 111.0 . .
H10A C10 H10B 109.0 . .
C11 C10 C9 103.7(16) . .
C11 C10 H10A 111.0 . .
C11 C10 H10B 111.0 . .
C10 C11 H11A 108.8 . .
C10 C11 H11B 108.8 . .
H11A C11 H11B 107.7 . .
C12 C11 C10 114.0(18) . .
C12 C11 H11A 108.8 . .
C12 C11 H11B 108.8 . .
C7 C12 H12A 108.4 . .
C7 C12 H12B 108.4 . .
C11 C12 C7 115.4(13) . .
C11 C12 H12A 108.4 . .
C11 C12 H12B 108.4 . .
H12A C12 H12B 107.5 . .
Ag2 C13 Ag1 88.0(2) . 2_655
C14 C13 Ag1 102.8(5) . 2_655
C14 C13 Ag2 166.7(6) . .
C13 C14 C15 176.0(8) . .
C16 C15 C14 175.8(9) . .
C15 C16 C17 177.9(9) . .
C18 C17 C16 178.9(10) . .
C17 C18 C19 177.8(16) . .
C18 C19 H19 110.3 . .
C18 C19 C20 108.2(11) . .
C18 C19 C24 107.4(12) . .
C20 C19 H19 110.3 . .
C24 C19 H19 110.3 . .
C24 C19 C20 110.3(10) . .
C19 C20 H20A 110.2 . .
C19 C20 H20B 110.2 . .
H20A C20 H20B 108.5 . .
C21 C20 C19 107.6(12) . .
C21 C20 H20A 110.2 . .
C21 C20 H20B 110.2 . .
C20 C21 H21A 109.2 . .
C20 C21 H21B 109.2 . .
H21A C21 H21B 107.9 . .
C22 C21 C20 111.8(11) . .
C22 C21 H21A 109.2 . .
C22 C21 H21B 109.2 . .
C21 C22 H22A 108.5 . .
C21 C22 H22B 108.5 . .
H22A C22 H22B 107.5 . .
C23 C22 C21 114.9(12) . .
C23 C22 H22A 108.5 . .
C23 C22 H22B 108.5 . .
C22 C23 H23A 108.7 . .
C22 C23 H23B 108.7 . .
C22 C23 C24 114.0(11) . .
H23A C23 H23B 107.6 . .
C24 C23 H23A 108.7 . .
C24 C23 H23B 108.7 . .
C19 C24 H24A 109.7 . .
C19 C24 H24B 109.7 . .
C23 C24 C19 109.6(12) . .
C23 C24 H24A 109.7 . .
C23 C24 H24B 109.7 . .
H24A C24 H24B 108.2 . .
C26 C25 P1 122.1(4) . .
C30 C25 P1 119.7(4) . .
C30 C25 C26 118.1(5) . .
C25 C26 H26 119.5 . .
C27 C26 C25 121.1(6) . .
C27 C26 H26 119.5 . .
C26 C27 H27 119.6 . .
C26 C27 C28 120.8(6) . .
C28 C27 H27 119.6 . .
C27 C28 H28 120.4 . .
C27 C28 C29 119.2(6) . .
C29 C28 H28 120.4 . .
C28 C29 H29 119.8 . .
C30 C29 C28 120.3(6) . .
C30 C29 H29 119.8 . .
C25 C30 H30 119.8 . .
C29 C30 C25 120.4(6) . .
C29 C30 H30 119.8 . .
C32 C31 P1 122.9(4) . .
C32 C31 C36 119.5(5) . .
C36 C31 P1 117.5(4) . .
C31 C32 H32 120.1 . .
C33 C32 C31 119.8(6) . .
C33 C32 H32 120.1 . .
C32 C33 H33 119.7 . .
C34 C33 C32 120.6(6) . .
C34 C33 H33 119.7 . .
C33 C34 H34 120.3 . .
C35 C34 C33 119.5(6) . .
C35 C34 H34 120.3 . .
C34 C35 H35 119.5 . .
C34 C35 C36 120.9(6) . .
C36 C35 H35 119.5 . .
C31 C36 H36 120.1 . .
C35 C36 C31 119.7(6) . .
C35 C36 H36 120.1 . .
C38 C37 P1 117.3(5) . .
C38 C37 C42 119.2(6) . .
C42 C37 P1 123.4(5) . .
C37 C38 H38 119.5 . .
C37 C38 C39 121.0(7) . .
C39 C38 H38 119.5 . .
C38 C39 H39 120.1 . .
C40 C39 C38 119.7(8) . .
C40 C39 H39 120.1 . .
C39 C40 H40 120.0 . .
C39 C40 C41 120.0(8) . .
C41 C40 H40 120.0 . .
C40 C41 H41 119.5 . .
C40 C41 C42 121.0(8) . .
C42 C41 H41 119.5 . .
C37 C42 H42 120.5 . .
C41 C42 C37 119.1(7) . .
C41 C42 H42 120.5 . .
C44 C43 P2 118.5(5) . .
C44 C43 C48 119.5(7) . .
C48 C43 P2 122.0(6) . .
C43 C44 H44 119.9 . .
C43 C44 C45 120.2(8) . .
C45 C44 H44 119.9 . .
C44 C45 H45 120.8 . .
C44 C45 C46 118.4(9) . .
C46 C45 H45 120.8 . .
C45 C46 H46 119.8 . .
C47 C46 C45 120.4(8) . .
C47 C46 H46 119.8 . .
C46 C47 H47 118.8 . .
C46 C47 C48 122.3(10) . .
C48 C47 H47 118.8 . .
C43 C48 H48 120.5 . .
C47 C48 C43 119.0(9) . .
C47 C48 H48 120.5 . .
C50 C49 P2 116.3(5) . .
C54 C49 P2 124.1(6) . .
C54 C49 C50 119.4(7) . .
C49 C50 H50 120.0 . .
C51 C50 C49 119.9(8) . .
C51 C50 H50 120.0 . .
C50 C51 H51 119.9 . .
C50 C51 C52 120.1(9) . .
C52 C51 H51 119.9 . .
C51 C52 H52 119.7 . .
C53 C52 C51 120.6(8) . .
C53 C52 H52 119.7 . .
C52 C53 H53 119.4 . .
C52 C53 C54 121.1(9) . .
C54 C53 H53 119.4 . .
C49 C54 C53 118.8(9) . .
C49 C54 H54 120.6 . .
C53 C54 H54 120.6 . .
C56 C55 P2 117.6(5) . .
C56 C55 C60 117.9(7) . .
C60 C55 P2 124.4(6) . .
C55 C56 H56 119.3 . .
C55 C56 C57 121.4(8) . .
C57 C56 H56 119.3 . .
C56 C57 H57 120.0 . .
C58 C57 C56 120.0(9) . .
C58 C57 H57 120.0 . .
C57 C58 H58 120.5 . .
C57 C58 C59 119.0(8) . .
C59 C58 H58 120.5 . .
C58 C59 H59 119.5 . .
C60 C59 C58 121.0(8) . .
C60 C59 H59 119.5 . .
C55 C60 H60 119.7 . .
C59 C60 C55 120.7(8) . .
C59 C60 H60 119.7 . .

loop_
_geom_bond_atom_site_label_1
_geom_bond_atom_site_label_2
_geom_bond_distance
_geom_bond_site_symmetry_2
Ag1 Ag2 3.2142 2_655
Ag1 Ag2 3.0298 .
Ag1 P1 2.5233 .
Ag1 P2 2.5152 .
Ag1 C1 2.4038 .
Ag1 C13 2.529(6) 2_655
Ag2 Ag1 3.2142 2_655
Ag2 Ag2 2.8900 2_655
Ag2 C1 2.0828 .
Ag2 C13 2.072(7) .
P1 C25 1.833(6) .
P1 C31 1.833(5) .
P1 C37 1.833(6) .
P2 C43 1.824(6) .
P2 C49 1.846(7) .
P2 C55 1.827(6) .
C1 C2 1.2177 .
C2 C3 1.3873 .
C3 C4 1.2072 .
C4 C5 1.3736 .
C5 C6 1.2007 .
C6 C7 1.4682 .
C7 H7 1.0000 .
C7 C8 1.458(12) .
C7 C12 1.482(12) .
C8 H8A 0.9900 .
C8 H8B 0.9900 .
C8 C9 1.512(19) .
C9 H9A 0.9900 .
C9 H9B 0.9900 .
C9 C10 1.67(2) .
C10 H10A 0.9900 .
C10 H10B 0.9900 .
C10 C11 1.48(3) .
C11 H11A 0.9900 .
C11 H11B 0.9900 .
C11 C12 1.40(2) .
C12 H12A 0.9900 .
C12 H12B 0.9900 .
C13 Ag1 2.529(6) 2_655
C13 C14 1.216(9) .
C14 C15 1.364(10) .
C15 C16 1.203(10) .
C16 C17 1.383(11) .
C17 C18 1.208(11) .
C18 C19 1.493(13) .
C19 H19 1.0000 .
C19 C20 1.56(2) .
C19 C24 1.53(2) .
C20 H20A 0.9900 .
C20 H20B 0.9900 .
C20 C21 1.548(15) .
C21 H21A 0.9900 .
C21 H21B 0.9900 .
C21 C22 1.496(18) .
C22 H22A 0.9900 .
C22 H22B 0.9900 .
C22 C23 1.426(18) .
C23 H23A 0.9900 .
C23 H23B 0.9900 .
C23 C24 1.526(16) .
C24 H24A 0.9900 .
C24 H24B 0.9900 .
C25 C26 1.407(8) .
C25 C30 1.392(8) .
C26 H26 0.9500 .
C26 C27 1.364(9) .
C27 H27 0.9500 .
C27 C28 1.380(10) .
C28 H28 0.9500 .
C28 C29 1.394(10) .
C29 H29 0.9500 .
C29 C30 1.389(9) .
C30 H30 0.9500 .
C31 C32 1.396(8) .
C31 C36 1.397(8) .
C32 H32 0.9500 .
C32 C33 1.396(9) .
C33 H33 0.9500 .
C33 C34 1.386(10) .
C34 H34 0.9500 .
C34 C35 1.378(10) .
C35 H35 0.9500 .
C35 C36 1.395(9) .
C36 H36 0.9500 .
C37 C38 1.383(9) .
C37 C42 1.411(8) .
C38 H38 0.9500 .
C38 C39 1.394(11) .
C39 H39 0.9500 .
C39 C40 1.381(13) .
C40 H40 0.9500 .
C40 C41 1.385(13) .
C41 H41 0.9500 .
C41 C42 1.393(10) .
C42 H42 0.9500 .
C43 C44 1.387(10) .
C43 C48 1.431(11) .
C44 H44 0.9500 .
C44 C45 1.402(11) .
C45 H45 0.9500 .
C45 C46 1.427(16) .
C46 H46 0.9500 .
C46 C47 1.345(16) .
C47 H47 0.9500 .
C47 C48 1.363(12) .
C48 H48 0.9500 .
C49 C50 1.403(11) .
C49 C54 1.386(10) .
C50 H50 0.9500 .
C50 C51 1.373(11) .
C51 H51 0.9500 .
C51 C52 1.381(13) .
C52 H52 0.9500 .
C52 C53 1.340(15) .
C53 H53 0.9500 .
C53 C54 1.405(12) .
C54 H54 0.9500 .
C55 C56 1.381(10) .
C55 C60 1.390(10) .
C56 H56 0.9500 .
C56 C57 1.390(12) .
C57 H57 0.9500 .
C57 C58 1.374(13) .
C58 H58 0.9500 .
C58 C59 1.378(13) .
C59 H59 0.9500 .
C59 C60 1.377(12) .
C60 H60 0.9500 .
O2W O2W 1.428(15) 2_656
O3W O3W 1.68(7) 2_754

loop_
_geom_torsion_atom_site_label_1
_geom_torsion_atom_site_label_2
_geom_torsion_atom_site_label_3
_geom_torsion_atom_site_label_4
_geom_torsion
Ag1 P1 C25 C26 154.4(4)
Ag1 P1 C25 C30 -21.5(6)
Ag1 P1 C31 C32 128.9(4)
Ag1 P1 C31 C36 -47.7(5)
Ag1 P1 C37 C38 -51.8(6)
Ag1 P1 C37 C42 130.1(5)
Ag1 P2 C43 C44 -27.4(6)
Ag1 P2 C43 C48 153.2(5)
Ag1 P2 C49 C50 -53.9(6)
Ag1 P2 C49 C54 122.5(6)
Ag1 P2 C55 C56 -23.4(6)
Ag1 P2 C55 C60 159.3(6)
P1 C25 C26 C27 -177.1(5)
P1 C25 C30 C29 177.8(6)
P1 C31 C32 C33 -177.8(4)
P1 C31 C36 C35 177.4(5)
P1 C37 C38 C39 -179.5(7)
P1 C37 C42 C41 179.1(5)
P2 C43 C44 C45 -179.5(6)
P2 C43 C48 C47 178.0(7)
P2 C49 C50 C51 176.9(6)
P2 C49 C54 C53 -177.1(7)
P2 C55 C56 C57 -175.9(7)
P2 C55 C60 C59 177.3(7)
C6 C7 C8 C9 -75.5(9)
C6 C7 C12 C11 75.3(14)
C7 C8 C9 C10 -58.8(14)
C8 C7 C12 C11 -53.8(17)
C8 C9 C10 C11 59.0(19)
C9 C10 C11 C12 -57(2)
C10 C11 C12 C7 57(2)
C12 C7 C8 C9 54.4(12)
C18 C19 C20 C21 176.1(11)
C18 C19 C24 C23 -175.1(13)
C19 C20 C21 C22 -55.0(17)
C20 C19 C24 C23 -57.4(17)
C20 C21 C22 C23 52.8(19)
C21 C22 C23 C24 -51(2)
C22 C23 C24 C19 53(2)
C24 C19 C20 C21 58.8(15)
C25 P1 C31 C32 1.5(5)
C25 P1 C31 C36 -175.0(4)
C25 P1 C37 C38 76.6(6)
C25 P1 C37 C42 -101.5(6)
C25 C26 C27 C28 1.9(11)
C26 C25 C30 C29 1.7(10)
C26 C27 C28 C29 -3.0(12)
C27 C28 C29 C30 3.6(12)
C28 C29 C30 C25 -3.0(12)
C30 C25 C26 C27 -1.2(10)
C31 P1 C25 C26 -82.2(5)
C31 P1 C25 C30 101.9(5)
C31 P1 C37 C38 -174.5(5)
C31 P1 C37 C42 7.5(6)
C31 C32 C33 C34 1.1(9)
C32 C31 C36 C35 0.7(8)
C32 C33 C34 C35 -0.2(10)
C33 C34 C35 C36 -0.4(10)
C34 C35 C36 C31 0.1(9)
C36 C31 C32 C33 -1.3(8)
C37 P1 C25 C26 26.7(6)
C37 P1 C25 C30 -149.2(5)
C37 P1 C31 C32 -105.2(5)
C37 P1 C31 C36 78.3(5)
C37 C38 C39 C40 1.5(14)
C38 C37 C42 C41 1.1(10)
C38 C39 C40 C41 -1.4(14)
C39 C40 C41 C42 1.2(13)
C40 C41 C42 C37 -1.1(12)
C42 C37 C38 C39 -1.3(11)
C43 P2 C49 C50 70.8(6)
C43 P2 C49 C54 -112.9(7)
C43 P2 C55 C56 -153.0(6)
C43 P2 C55 C60 29.8(7)
C43 C44 C45 C46 0.3(12)
C44 C43 C48 C47 -1.4(12)
C44 C45 C46 C47 1.0(14)
C45 C46 C47 C48 -2.6(16)
C46 C47 C48 C43 2.8(14)
C48 C43 C44 C45 -0.1(11)
C49 P2 C43 C44 -149.9(5)
C49 P2 C43 C48 30.7(7)
C49 P2 C55 C56 99.8(6)
C49 P2 C55 C60 -77.5(7)
C49 C50 C51 C52 -0.4(13)
C50 C49 C54 C53 -0.9(12)
C50 C51 C52 C53 1.0(16)
C51 C52 C53 C54 -1.5(17)
C52 C53 C54 C49 1.5(15)
C54 C49 C50 C51 0.4(11)
C55 P2 C43 C44 102.3(6)
C55 P2 C43 C48 -77.0(7)
C55 P2 C49 C50 -179.4(5)
C55 P2 C49 C54 -3.0(7)
C55 C56 C57 C58 -0.9(15)
C56 C55 C60 C59 0.1(13)
C56 C57 C58 C59 -1.3(15)
C57 C58 C59 C60 3.0(15)
C58 C59 C60 C55 -2.4(15)
C60 C55 C56 C57 1.6(12)
